data_7700162
loop_
_publ_author_name
'Gonda, Ryu'
'Rzeznicka, Izabela I.'
'Kinoshita, Yuki'
'Uchida, Sayaka'
'Hori, Akiko'

_publ_section_title
;
 Guest encapsulations in non-porous crystals of fully fluorinated
 dinuclear metal complexes with the M<sub>2</sub>O<sub>2</sub> core (M =
 Fe<sup>3+</sup>, Co<sup>2+</sup>, Ni<sup>2+</sup>).
;
_journal_issue 25
_journal_name_full 'Dalton transactions (Cambridge, England : 2003)'
_journal_page_first 9062
_journal_page_last 9066
_journal_paper_doi 10.1039/c9dt01380f
_journal_volume 48
_journal_year 2019
_chemical_formula_moiety 'C62 H10 F40 Fe2 O10, 4(C7 H8 O), C7 O'
_chemical_formula_sum 'C97 H42 F40 Fe2 O15'
_chemical_formula_weight 2319.00
_space_group_crystal_system triclinic
_space_group_IT_number 2
_space_group_name_Hall '-P 1'
_space_group_name_H-M_alt 'P -1'
_symmetry_space_group_name_Hall '-P 1'
_symmetry_space_group_name_H-M 'P -1'
_atom_sites_solution_hydrogens geom
_audit_creation_method SHELXL-2016/6
_audit_update_record
;
2019-04-01 deposited with the CCDC.    2019-05-27 downloaded from the CCDC.
;
_cell_angle_alpha 66.0600(10)
_cell_angle_beta 80.465(2)
_cell_angle_gamma 81.042(2)
_cell_formula_units_Z 1
_cell_length_a 13.1423(8)
_cell_length_b 13.7532(6)
_cell_length_c 14.2588(6)
_cell_measurement_reflns_used 107
_cell_measurement_temperature 100
_cell_measurement_theta_max 21.0840
_cell_measurement_theta_min 3.0317
_cell_volume 2311.8(2)
_computing_cell_refinement 'SAINT V8.38A (Bruker AXS Inc., 2017)'
_computing_data_collection 'Bruker APEX2'
_computing_data_reduction 'SAINT V8.38A (Bruker AXS Inc., 2017)'
_computing_molecular_graphics 'Bruker SHELXTL'
_computing_publication_material 'Bruker SHELXTL'
_computing_structure_refinement 'SHELXL-2016/6 (Sheldrick, 2016)'
_computing_structure_solution 'SHELXT 2014/5 (Sheldrick, 2014)'
_diffrn_ambient_temperature 100
_diffrn_detector_area_resol_mean 7.3910
_diffrn_measured_fraction_theta_full 0.997
_diffrn_measured_fraction_theta_max 0.997
_diffrn_measurement_device_type 'Bruker D8 goniometer'
_diffrn_measurement_method '\f and \w scans'
_diffrn_radiation_type MoK\a
_diffrn_radiation_wavelength 0.71073
_diffrn_reflns_av_R_equivalents 0.1067
_diffrn_reflns_av_unetI/netI 0.1103
_diffrn_reflns_Laue_measured_fraction_full 0.997
_diffrn_reflns_Laue_measured_fraction_max 0.997
_diffrn_reflns_limit_h_max 15
_diffrn_reflns_limit_h_min -15
_diffrn_reflns_limit_k_max 16
_diffrn_reflns_limit_k_min -16
_diffrn_reflns_limit_l_max 16
_diffrn_reflns_limit_l_min -16
_diffrn_reflns_number 26456
_diffrn_reflns_point_group_measured_fraction_full 0.997
_diffrn_reflns_point_group_measured_fraction_max 0.997
_diffrn_reflns_theta_full 25.026
_diffrn_reflns_theta_max 25.026
_diffrn_reflns_theta_min 2.133
_exptl_absorpt_coefficient_mu 0.462
_exptl_absorpt_correction_T_max 0.94
_exptl_absorpt_correction_T_min 0.84
_exptl_absorpt_correction_type multi-scan
_exptl_absorpt_process_details
;
SADABS-2016/2 - Bruker AXS area detector scaling and absorption correction
;
_exptl_crystal_colour red
_exptl_crystal_density_diffrn 1.666
_exptl_crystal_density_meas ?
_exptl_crystal_density_method 'not measured'
_exptl_crystal_description plate
_exptl_crystal_F_000 1156
_exptl_crystal_size_max 0.194
_exptl_crystal_size_mid 0.187
_exptl_crystal_size_min 0.126
_refine_diff_density_max 1.443
_refine_diff_density_min -0.474
_refine_diff_density_rms 0.097
_refine_ls_extinction_method none
_refine_ls_goodness_of_fit_ref 1.027
_refine_ls_hydrogen_treatment constr
_refine_ls_matrix_type full
_refine_ls_number_parameters 709
_refine_ls_number_reflns 8129
_refine_ls_number_restraints 0
_refine_ls_restrained_S_all 1.027
_refine_ls_R_factor_all 0.1160
_refine_ls_R_factor_gt 0.0666
_refine_ls_shift/su_max 0.000
_refine_ls_shift/su_mean 0.000
_refine_ls_structure_factor_coef Fsqd
_refine_ls_weighting_details 'w=1/[\s^2^(Fo^2^)+(0.0588P)^2^+4.3174P] where P=(Fo^2^+2Fc^2^)/3'
_refine_ls_weighting_scheme calc
_refine_ls_wR_factor_gt 0.1432
_refine_ls_wR_factor_ref 0.1734
_reflns_Friedel_coverage 0.000
_reflns_number_gt 5273
_reflns_number_total 8129
_reflns_threshold_expression 'I > 2\s(I)'
_cod_data_source_file c9dt01380f2.cif
_cod_data_source_block 180704b1_a
_cod_depositor_comments
;
The following automatic conversions were performed:

'_exptl_absorpt_correction_type' value 'Multi-Scan' changed to
'multi-scan' according to
/home/data/users/saulius/crontab/automatic-downloads/rss-feeds/RSC/lib/dictionaries/cif_core.dic
dictionary named 'cif_core.dic' version 2.4.2 from 2011-04-26.

'_exptl_crystal_density_meas' value 'not measured' was changed to '?'
- the value is perceived as not measured.

Automatic conversion script
Id: cif_fix_values 4973 2017-02-22 13:04:09Z antanas 

 Adding full bibliography for 7700160--7700167.cif.
;
_cod_database_code 7700162
_shelx_shelxl_version_number 2016/6
_shelx_space_group_comment
;
The symmetry employed for this shelxl refinement is uniquely defined
by the following loop, which should always be used as a source of
symmetry information in preference to the above space-group names.
They are only intended as comments.
;
_shelx_estimated_absorpt_t_min 0.916
_shelx_estimated_absorpt_t_max 0.944

loop_
_space_group_symop_operation_xyz
'x, y, z'
'-x, -y, -z'

loop_
_atom_site_label
_atom_site_type_symbol
_atom_site_fract_x
_atom_site_fract_y
_atom_site_fract_z
_atom_site_U_iso_or_equiv
_atom_site_adp_type
_atom_site_occupancy
_atom_site_site_symmetry_order
_atom_site_calc_flag
_atom_site_refinement_flags_posn
_atom_site_refinement_flags_adp
_atom_site_refinement_flags_occupancy
C1 C 0.8997(4) 0.9394(4) -0.0441(4) 0.0259(13) Uani 1 1 d . . .
C2 C 0.9953(5) 0.9419(5) -0.1000(4) 0.0365(15) Uani 1 1 d . . .
C3 C 1.0604(4) 0.8484(5) -0.0803(4) 0.0349(15) Uani 1 1 d . . .
C4 C 1.0309(4) 0.7555(4) -0.0027(4) 0.0284(13) Uani 1 1 d . . .
C5 C 0.9347(4) 0.7558(4) 0.0540(4) 0.0239(12) Uani 1 1 d . . .
C6 C 0.8666(4) 0.8473(4) 0.0349(4) 0.0199(12) Uani 1 1 d . . .
C7 C 0.7606(4) 0.8481(4) 0.0944(4) 0.0161(11) Uani 1 1 d . . .
C8 C 0.7535(4) 0.8089(4) 0.2019(4) 0.0196(12) Uani 1 1 d . . .
H8 H 0.814049 0.775616 0.235169 0.023 Uiso 1 1 calc R U .
C9 C 0.6602(4) 0.8172(4) 0.2617(4) 0.0185(11) Uani 1 1 d . . .
C10 C 0.6586(4) 0.7887(4) 0.3744(4) 0.0193(12) Uani 1 1 d . . .
C11 C 0.5839(4) 0.7285(4) 0.4456(4) 0.0210(12) Uani 1 1 d . . .
C12 C 0.5751(4) 0.7096(4) 0.5495(4) 0.0257(13) Uani 1 1 d . . .
C13 C 0.6420(4) 0.7526(4) 0.5835(4) 0.0238(12) Uani 1 1 d . . .
C14 C 0.7180(4) 0.8110(4) 0.5164(4) 0.0244(13) Uani 1 1 d . . .
C15 C 0.7263(4) 0.8281(4) 0.4132(4) 0.0213(12) Uani 1 1 d . . .
C16 C 0.6310(4) 0.5269(4) 0.1502(4) 0.0187(11) Uani 1 1 d . . .
C17 C 0.6721(4) 0.4285(4) 0.1496(4) 0.0266(13) Uani 1 1 d . . .
C18 C 0.6098(5) 0.3640(4) 0.1364(4) 0.0265(13) Uani 1 1 d . . .
C19 C 0.5076(4) 0.3974(4) 0.1243(4) 0.0211(12) Uani 1 1 d . . .
C20 C 0.4673(4) 0.4948(4) 0.1268(4) 0.0222(12) Uani 1 1 d . . .
C21 C 0.5277(4) 0.5627(4) 0.1393(4) 0.0181(11) Uani 1 1 d . . .
C22 C 0.4858(4) 0.6713(4) 0.1384(4) 0.0181(11) Uani 1 1 d . . .
C23 C 0.3901(4) 0.6831(4) 0.1916(4) 0.0198(12) Uani 1 1 d . . .
H23 H 0.350717 0.623299 0.223743 0.024 Uiso 1 1 calc R U .
C24 C 0.3487(4) 0.7794(4) 0.2002(4) 0.0190(11) Uani 1 1 d . . .
C25 C 0.2478(4) 0.7791(4) 0.2684(4) 0.0185(11) Uani 1 1 d . . .
C26 C 0.2431(4) 0.8034(4) 0.3548(4) 0.0233(12) Uani 1 1 d . . .
C27 C 0.1536(5) 0.7978(4) 0.4218(4) 0.0309(14) Uani 1 1 d . . .
C28 C 0.0671(4) 0.7675(5) 0.4032(4) 0.0321(14) Uani 1 1 d . . .
C29 C 0.0685(4) 0.7440(4) 0.3182(4) 0.0279(13) Uani 1 1 d . . .
C30 C 0.1580(4) 0.7492(4) 0.2529(4) 0.0218(12) Uani 1 1 d . . .
C31 C 0.5787(5) 1.0990(4) 0.0867(4) 0.0318(14) Uani 1 1 d . . .
H31A H 0.597144 1.052042 0.155803 0.048 Uiso 1 1 calc R U .
H31B H 0.539762 1.164966 0.088973 0.048 Uiso 1 1 calc R U .
H31C H 0.642050 1.116344 0.038557 0.048 Uiso 1 1 calc R U .
C32 C 0.6813(5) 0.4729(4) 0.5378(4) 0.0284(13) Uani 1 1 d . . .
H32 H 0.617522 0.461838 0.581421 0.034 Uiso 1 1 calc R U .
C33 C 0.6938(5) 0.4561(4) 0.4484(4) 0.0344(15) Uani 1 1 d . . .
H33 H 0.638049 0.433346 0.430143 0.041 Uiso 1 1 calc R U .
C34 C 0.7861(5) 0.4715(5) 0.3837(5) 0.0390(16) Uani 1 1 d . . .
H34 H 0.794356 0.458202 0.322327 0.047 Uiso 1 1 calc R U .
C35 C 0.8658(5) 0.5063(5) 0.4098(4) 0.0386(16) Uani 1 1 d . . .
H35 H 0.928898 0.518298 0.365289 0.046 Uiso 1 1 calc R U .
C36 C 0.8554(5) 0.5243(4) 0.5008(4) 0.0324(14) Uani 1 1 d . . .
H36 H 0.910688 0.548274 0.518401 0.039 Uiso 1 1 calc R U .
C37 C 0.7628(4) 0.5065(4) 0.5644(4) 0.0232(12) Uani 1 1 d . . .
C38 C 0.8270(4) 0.5482(4) 0.6916(4) 0.0295(13) Uani 1 1 d . . .
H38A H 0.885431 0.492891 0.698416 0.044 Uiso 1 1 calc R U .
H38B H 0.803942 0.552660 0.758882 0.044 Uiso 1 1 calc R U .
H38C H 0.848917 0.617286 0.641737 0.044 Uiso 1 1 calc R U .
O7 O 0.2035(4) 0.1007(4) 0.2508(4) 0.0579(14) Uani 1 1 d . . .
C39 C 0.1838(3) 0.2831(3) 0.1279(3) 0.0457(18) Uani 1 1 d G . .
H39 H 0.249141 0.276114 0.089947 0.055 Uiso 1 1 calc R U .
C40 C 0.1226(4) 0.3803(3) 0.0975(3) 0.0493(19) Uani 1 1 d G . .
H40 H 0.146152 0.439760 0.038810 0.059 Uiso 1 1 calc R U .
C41 C 0.0269(4) 0.3905(3) 0.1530(4) 0.056(2) Uani 1 1 d G . .
H41 H -0.014906 0.456952 0.132208 0.067 Uiso 1 1 calc R U .
C42 C -0.0076(3) 0.3035(4) 0.2388(4) 0.069(2) Uani 1 1 d G . .
H42 H -0.072976 0.310500 0.276744 0.083 Uiso 1 1 calc R U .
C43 C 0.0536(4) 0.2063(3) 0.2692(3) 0.055(2) Uani 1 1 d G . .
H43 H 0.030011 0.146853 0.327883 0.066 Uiso 1 1 calc R U .
C44 C 0.1493(3) 0.1961(3) 0.2137(3) 0.0466(18) Uani 1 1 d G . .
C45 C 0.3097(6) 0.0929(6) 0.2039(5) 0.0520(19) Uani 1 1 d . . .
H45A H 0.309927 0.106153 0.130936 0.078 Uiso 1 1 calc R U .
H45B H 0.343396 0.021214 0.239764 0.078 Uiso 1 1 calc R U .
H45C H 0.347447 0.146199 0.209288 0.078 Uiso 1 1 calc R U .
C46 C 0.4626(9) -0.0226(8) 0.4350(6) 0.033(5) Uani 0.5 1 d G . P
C47 C 0.3907(7) -0.0694(8) 0.5191(9) 0.044(3) Uani 0.5 1 d G . P
C48 C 0.4003(9) -0.0705(9) 0.6151(7) 0.032(6) Uani 0.5 1 d G . P
C49 C 0.4819(10) -0.0248(9) 0.6272(6) 0.039(3) Uani 0.5 1 d G . P
C50 C 0.5538(8) 0.0221(8) 0.5431(9) 0.035(5) Uani 0.5 1 d G . P
C51 C 0.5442(8) 0.0232(8) 0.4471(7) 0.036(3) Uani 0.5 1 d G . P
C52 C 0.6943(11) 0.1180(10) 0.3703(10) 0.044(3) Uani 0.5 1 d . . P
F1 F 0.8383(2) 1.0322(2) -0.0639(2) 0.0371(8) Uani 1 1 d . . .
F2 F 1.0249(3) 1.0335(3) -0.1749(3) 0.0606(12) Uani 1 1 d . . .
F3 F 1.1533(3) 0.8505(3) -0.1355(3) 0.0576(11) Uani 1 1 d . . .
F4 F 1.0944(3) 0.6653(3) 0.0167(3) 0.0395(9) Uani 1 1 d . . .
F5 F 0.9080(2) 0.6632(2) 0.1282(2) 0.0306(8) Uani 1 1 d . . .
F6 F 0.5179(2) 0.6837(2) 0.4159(2) 0.0283(7) Uani 1 1 d . . .
F7 F 0.5026(3) 0.6494(3) 0.6168(2) 0.0351(8) Uani 1 1 d . . .
F8 F 0.6341(3) 0.7341(3) 0.6845(2) 0.0364(8) Uani 1 1 d . . .
F9 F 0.7821(3) 0.8537(3) 0.5493(2) 0.0341(8) Uani 1 1 d . . .
F10 F 0.7984(2) 0.8903(2) 0.3487(2) 0.0284(7) Uani 1 1 d . . .
F11 F 0.6951(2) 0.5862(2) 0.1629(2) 0.0308(8) Uani 1 1 d . . .
F12 F 0.7729(3) 0.3957(2) 0.1617(3) 0.0393(9) Uani 1 1 d . . .
F13 F 0.6514(3) 0.2696(2) 0.1340(3) 0.0388(9) Uani 1 1 d . . .
F14 F 0.4477(3) 0.3364(2) 0.1087(2) 0.0296(8) Uani 1 1 d . . .
F15 F 0.3670(2) 0.5257(2) 0.1115(2) 0.0256(7) Uani 1 1 d . . .
F16 F 0.3273(2) 0.8293(3) 0.3767(2) 0.0346(8) Uani 1 1 d . . .
F17 F 0.1524(3) 0.8197(3) 0.5060(3) 0.0466(10) Uani 1 1 d . . .
F18 F -0.0204(3) 0.7602(3) 0.4698(3) 0.0481(10) Uani 1 1 d . . .
F19 F -0.0166(3) 0.7159(3) 0.2994(3) 0.0446(9) Uani 1 1 d . . .
F20 F 0.1585(2) 0.7253(2) 0.1701(2) 0.0302(8) Uani 1 1 d . . .
Fe1 Fe 0.53315(6) 0.89263(5) 0.08517(5) 0.0153(2) Uani 1 1 d . . .
O1 O 0.6862(3) 0.8892(2) 0.0399(2) 0.0166(8) Uani 1 1 d . . .
O2 O 0.5717(3) 0.8493(3) 0.2284(2) 0.0203(8) Uani 1 1 d . . .
O3 O 0.5463(3) 0.7444(2) 0.0896(2) 0.0184(8) Uani 1 1 d . . .
O4 O 0.3888(3) 0.8671(2) 0.1594(2) 0.0189(8) Uani 1 1 d . . .
O5 O 0.5164(3) 1.0460(2) 0.0528(2) 0.0166(8) Uani 1 1 d . . .
O6 O 0.7429(3) 0.5214(3) 0.6562(3) 0.0275(9) Uani 1 1 d . . .
O8 O 0.6116(12) 0.0718(12) 0.3570(12) 0.044(4) Uani 0.5 1 d . . P

loop_
_atom_site_aniso_label
_atom_site_aniso_U_11
_atom_site_aniso_U_22
_atom_site_aniso_U_33
_atom_site_aniso_U_23
_atom_site_aniso_U_13
_atom_site_aniso_U_12
C1 0.023(3) 0.023(3) 0.021(3) 0.002(2) -0.004(2) 0.003(2)
C2 0.029(4) 0.041(4) 0.021(3) 0.006(3) 0.003(3) -0.010(3)
C3 0.016(3) 0.056(4) 0.027(3) -0.015(3) 0.006(3) 0.000(3)
C4 0.030(4) 0.035(3) 0.022(3) -0.014(3) -0.009(3) 0.009(3)
C5 0.027(3) 0.025(3) 0.021(3) -0.010(2) -0.002(2) 0.000(2)
C6 0.019(3) 0.027(3) 0.016(3) -0.009(2) -0.006(2) -0.001(2)
C7 0.016(3) 0.012(2) 0.020(3) -0.006(2) 0.001(2) -0.001(2)
C8 0.022(3) 0.023(3) 0.012(2) -0.006(2) -0.005(2) 0.003(2)
C9 0.028(3) 0.015(2) 0.013(2) -0.005(2) -0.006(2) 0.000(2)
C10 0.024(3) 0.022(3) 0.013(3) -0.010(2) -0.004(2) 0.003(2)
C11 0.023(3) 0.021(3) 0.020(3) -0.008(2) -0.007(2) 0.000(2)
C12 0.027(3) 0.027(3) 0.017(3) -0.004(2) 0.000(2) -0.001(3)
C13 0.032(3) 0.028(3) 0.012(3) -0.007(2) -0.004(2) 0.000(3)
C14 0.034(4) 0.026(3) 0.019(3) -0.013(2) -0.008(3) -0.001(3)
C15 0.027(3) 0.017(3) 0.018(3) -0.004(2) -0.001(2) -0.004(2)
C16 0.026(3) 0.014(2) 0.018(3) -0.008(2) -0.002(2) -0.004(2)
C17 0.030(4) 0.023(3) 0.025(3) -0.010(2) -0.005(3) 0.006(3)
C18 0.047(4) 0.015(3) 0.019(3) -0.009(2) 0.003(3) -0.006(3)
C19 0.035(4) 0.015(3) 0.014(3) -0.005(2) 0.001(2) -0.012(2)
C20 0.034(4) 0.019(3) 0.012(3) -0.004(2) -0.001(2) -0.005(2)
C21 0.027(3) 0.014(2) 0.012(2) -0.006(2) 0.003(2) -0.001(2)
C22 0.029(3) 0.013(2) 0.014(2) -0.007(2) -0.002(2) -0.003(2)
C23 0.028(3) 0.012(2) 0.018(3) -0.002(2) -0.002(2) -0.006(2)
C24 0.026(3) 0.020(3) 0.012(2) -0.005(2) -0.006(2) -0.003(2)
C25 0.017(3) 0.013(2) 0.021(3) -0.003(2) -0.002(2) 0.001(2)
C26 0.018(3) 0.027(3) 0.023(3) -0.009(2) 0.001(2) -0.004(2)
C27 0.035(4) 0.032(3) 0.024(3) -0.013(3) -0.002(3) 0.006(3)
C28 0.020(3) 0.037(3) 0.031(3) -0.009(3) 0.005(3) 0.001(3)
C29 0.019(3) 0.026(3) 0.034(3) -0.003(3) -0.008(3) -0.007(2)
C30 0.027(3) 0.019(3) 0.016(3) -0.002(2) -0.002(2) -0.006(2)
C31 0.049(4) 0.021(3) 0.032(3) -0.012(3) -0.017(3) -0.006(3)
C32 0.033(4) 0.019(3) 0.029(3) -0.004(2) -0.004(3) -0.006(2)
C33 0.047(4) 0.030(3) 0.029(3) -0.010(3) -0.014(3) -0.004(3)
C34 0.053(5) 0.035(3) 0.028(3) -0.011(3) -0.015(3) 0.009(3)
C35 0.036(4) 0.047(4) 0.026(3) -0.009(3) 0.002(3) -0.002(3)
C36 0.027(4) 0.032(3) 0.035(3) -0.008(3) -0.005(3) -0.004(3)
C37 0.031(3) 0.015(3) 0.019(3) -0.001(2) -0.004(2) -0.004(2)
C38 0.028(3) 0.035(3) 0.030(3) -0.015(3) -0.004(3) -0.009(3)
O7 0.062(4) 0.051(3) 0.061(3) -0.027(3) -0.003(3) 0.002(3)
C39 0.055(5) 0.042(4) 0.048(4) -0.016(3) -0.025(4) -0.011(3)
C40 0.073(6) 0.036(4) 0.047(4) -0.016(3) -0.026(4) -0.010(4)
C41 0.068(6) 0.064(5) 0.049(5) -0.031(4) -0.014(4) -0.013(4)
C42 0.046(5) 0.104(7) 0.065(6) -0.042(5) -0.017(4) 0.008(5)
C43 0.042(5) 0.078(6) 0.052(4) -0.033(4) -0.003(4) -0.010(4)
C44 0.059(5) 0.033(4) 0.047(4) -0.015(3) -0.026(4) 0.016(3)
C45 0.055(5) 0.056(5) 0.048(4) -0.029(4) -0.002(4) 0.008(4)
C46 0.056(13) 0.016(9) 0.029(9) -0.013(7) -0.007(9) 0.005(8)
C47 0.038(9) 0.040(8) 0.054(9) -0.029(7) 0.002(7) 0.013(7)
C48 0.055(13) 0.024(8) 0.012(11) -0.005(7) 0.006(8) -0.001(8)
C49 0.051(10) 0.034(8) 0.029(7) -0.014(6) -0.014(7) 0.020(7)
C50 0.030(10) 0.055(13) 0.026(8) -0.028(9) -0.008(8) 0.018(9)
C51 0.066(11) 0.019(6) 0.026(7) -0.012(6) -0.020(7) 0.013(7)
C52 0.040(8) 0.039(7) 0.049(8) -0.012(6) 0.001(7) -0.012(6)
F1 0.028(2) 0.0235(17) 0.041(2) 0.0048(15) -0.0002(16) 0.0002(15)
F2 0.030(2) 0.060(3) 0.050(2) 0.0164(19) 0.0126(18) -0.0065(19)
F3 0.027(2) 0.081(3) 0.045(2) -0.014(2) 0.0100(18) 0.005(2)
F4 0.030(2) 0.047(2) 0.046(2) -0.0291(18) -0.0103(16) 0.0184(16)
F5 0.038(2) 0.0194(16) 0.0307(17) -0.0083(14) -0.0025(15) 0.0028(14)
F6 0.033(2) 0.0317(17) 0.0189(16) -0.0068(14) -0.0017(14) -0.0096(15)
F7 0.042(2) 0.0427(19) 0.0148(15) -0.0067(14) 0.0072(15) -0.0119(17)
F8 0.051(2) 0.049(2) 0.0120(15) -0.0142(15) -0.0023(15) -0.0065(17)
F9 0.041(2) 0.044(2) 0.0259(17) -0.0184(15) -0.0111(16) -0.0061(16)
F10 0.0316(19) 0.0328(17) 0.0210(16) -0.0088(14) 0.0010(14) -0.0126(15)
F11 0.0295(19) 0.0215(16) 0.046(2) -0.0153(15) -0.0111(16) -0.0012(14)
F12 0.038(2) 0.0282(18) 0.058(2) -0.0241(17) -0.0112(18) 0.0073(16)
F13 0.058(2) 0.0190(16) 0.046(2) -0.0216(15) -0.0073(18) 0.0033(16)
F14 0.048(2) 0.0235(16) 0.0238(16) -0.0133(14) -0.0006(15) -0.0132(15)
F15 0.0292(19) 0.0266(16) 0.0260(16) -0.0143(14) -0.0032(14) -0.0055(14)
F16 0.029(2) 0.049(2) 0.0358(19) -0.0266(17) 0.0024(15) -0.0104(16)
F17 0.043(2) 0.071(3) 0.034(2) -0.0327(19) 0.0079(17) -0.0060(19)
F18 0.028(2) 0.063(2) 0.044(2) -0.0172(19) 0.0155(17) -0.0068(18)
F19 0.023(2) 0.055(2) 0.056(2) -0.0190(19) -0.0046(17) -0.0098(17)
F20 0.0293(19) 0.0371(18) 0.0274(17) -0.0133(15) -0.0080(15) -0.0050(15)
Fe1 0.0207(4) 0.0120(4) 0.0129(4) -0.0044(3) -0.0023(3) -0.0015(3)
O1 0.020(2) 0.0181(18) 0.0111(17) -0.0050(14) -0.0046(15) 0.0004(15)
O2 0.023(2) 0.0211(19) 0.0137(17) -0.0044(15) -0.0017(16) 0.0008(16)
O3 0.021(2) 0.0119(17) 0.0194(18) -0.0051(15) 0.0000(16) 0.0004(15)
O4 0.023(2) 0.0126(17) 0.0211(18) -0.0063(15) 0.0002(16) -0.0059(15)
O5 0.022(2) 0.0158(17) 0.0153(17) -0.0086(14) -0.0041(15) -0.0031(15)
O6 0.028(2) 0.029(2) 0.026(2) -0.0094(17) -0.0026(17) -0.0095(17)
O8 0.052(8) 0.062(8) 0.014(6) -0.014(5) -0.003(5) 0.002(6)

loop_
_atom_type_symbol
_atom_type_description
_atom_type_scat_dispersion_real
_atom_type_scat_dispersion_imag
_atom_type_scat_source
C C 0.0033 0.0016 'International Tables Vol C Tables 4.2.6.8 and 6.1.1.4'
H H 0.0000 0.0000 'International Tables Vol C Tables 4.2.6.8 and 6.1.1.4'
F F 0.0171 0.0103 'International Tables Vol C Tables 4.2.6.8 and 6.1.1.4'
Fe Fe 0.3463 0.8444 'International Tables Vol C Tables 4.2.6.8 and 6.1.1.4'
O O 0.0106 0.0060 'International Tables Vol C Tables 4.2.6.8 and 6.1.1.4'

loop_
_geom_angle_atom_site_label_1
_geom_angle_atom_site_label_2
_geom_angle_atom_site_label_3
_geom_angle
_geom_angle_site_symmetry_1
_geom_angle_site_symmetry_3
F1 C1 C2 118.0(5) . .
F1 C1 C6 119.3(5) . .
C2 C1 C6 122.6(5) . .
F2 C2 C1 120.6(5) . .
F2 C2 C3 120.1(5) . .
C1 C2 C3 119.3(5) . .
F3 C3 C4 120.6(5) . .
F3 C3 C2 119.4(5) . .
C4 C3 C2 120.1(5) . .
F4 C4 C3 119.9(5) . .
F4 C4 C5 120.7(5) . .
C3 C4 C5 119.4(5) . .
F5 C5 C6 120.2(5) . .
F5 C5 C4 117.7(4) . .
C6 C5 C4 122.1(5) . .
C5 C6 C1 116.5(5) . .
C5 C6 C7 122.6(5) . .
C1 C6 C7 120.8(4) . .
O1 C7 C8 126.3(5) . .
O1 C7 C6 115.4(4) . .
C8 C7 C6 118.2(4) . .
C9 C8 C7 121.7(5) . .
C9 C8 H8 119.1 . .
C7 C8 H8 119.1 . .
O2 C9 C8 125.6(4) . .
O2 C9 C10 114.4(4) . .
C8 C9 C10 120.0(5) . .
C11 C10 C15 116.4(4) . .
C11 C10 C9 121.4(5) . .
C15 C10 C9 122.0(5) . .
F6 C11 C12 117.2(5) . .
F6 C11 C10 120.6(4) . .
C12 C11 C10 122.2(5) . .
F7 C12 C13 120.1(5) . .
F7 C12 C11 120.7(5) . .
C13 C12 C11 119.2(5) . .
F8 C13 C14 119.9(5) . .
F8 C13 C12 119.4(5) . .
C14 C13 C12 120.7(5) . .
F9 C14 C13 120.6(4) . .
F9 C14 C15 120.0(5) . .
C13 C14 C15 119.3(5) . .
F10 C15 C14 117.7(5) . .
F10 C15 C10 120.0(4) . .
C14 C15 C10 122.2(5) . .
F11 C16 C17 117.3(5) . .
F11 C16 C21 121.1(4) . .
C17 C16 C21 121.7(5) . .
F12 C17 C16 120.0(5) . .
F12 C17 C18 120.2(5) . .
C16 C17 C18 119.8(5) . .
F13 C18 C19 120.8(5) . .
F13 C18 C17 119.1(5) . .
C19 C18 C17 120.1(5) . .
F14 C19 C18 120.3(4) . .
F14 C19 C20 120.3(5) . .
C18 C19 C20 119.4(5) . .
F15 C20 C19 117.3(5) . .
F15 C20 C21 120.3(4) . .
C19 C20 C21 122.3(5) . .
C16 C21 C20 116.6(4) . .
C16 C21 C22 120.3(5) . .
C20 C21 C22 123.1(5) . .
O3 C22 C23 125.9(4) . .
O3 C22 C21 114.9(4) . .
C23 C22 C21 119.1(4) . .
C22 C23 C24 122.7(5) . .
C22 C23 H23 118.6 . .
C24 C23 H23 118.6 . .
O4 C24 C23 126.7(5) . .
O4 C24 C25 115.8(4) . .
C23 C24 C25 117.4(4) . .
C30 C25 C26 116.7(5) . .
C30 C25 C24 122.8(5) . .
C26 C25 C24 120.3(5) . .
F16 C26 C27 118.2(5) . .
F16 C26 C25 120.1(5) . .
C27 C26 C25 121.6(5) . .
F17 C27 C28 120.6(5) . .
F17 C27 C26 120.1(5) . .
C28 C27 C26 119.3(5) . .
F18 C28 C27 119.5(5) . .
F18 C28 C29 119.8(6) . .
C27 C28 C29 120.7(5) . .
F19 C29 C30 120.2(5) . .
F19 C29 C28 120.5(5) . .
C30 C29 C28 119.3(5) . .
F20 C30 C29 118.7(5) . .
F20 C30 C25 119.0(5) . .
C29 C30 C25 122.3(5) . .
O5 C31 H31A 109.5 . .
O5 C31 H31B 109.5 . .
H31A C31 H31B 109.5 . .
O5 C31 H31C 109.5 . .
H31A C31 H31C 109.5 . .
H31B C31 H31C 109.5 . .
C33 C32 C37 119.4(6) . .
C33 C32 H32 120.3 . .
C37 C32 H32 120.3 . .
C32 C33 C34 121.3(6) . .
C32 C33 H33 119.3 . .
C34 C33 H33 119.3 . .
C35 C34 C33 118.9(6) . .
C35 C34 H34 120.6 . .
C33 C34 H34 120.6 . .
C34 C35 C36 121.2(6) . .
C34 C35 H35 119.4 . .
C36 C35 H35 119.4 . .
C37 C36 C35 118.5(6) . .
C37 C36 H36 120.8 . .
C35 C36 H36 120.8 . .
C36 C37 O6 124.0(5) . .
C36 C37 C32 120.7(5) . .
O6 C37 C32 115.2(5) . .
O6 C38 H38A 109.5 . .
O6 C38 H38B 109.5 . .
H38A C38 H38B 109.5 . .
O6 C38 H38C 109.5 . .
H38A C38 H38C 109.5 . .
H38B C38 H38C 109.5 . .
C44 O7 C45 116.4(5) . .
C40 C39 C44 120.0 . .
C40 C39 H39 120.0 . .
C44 C39 H39 120.0 . .
C39 C40 C41 120.0 . .
C39 C40 H40 120.0 . .
C41 C40 H40 120.0 . .
C42 C41 C40 120.0 . .
C42 C41 H41 120.0 . .
C40 C41 H41 120.0 . .
C41 C42 C43 120.0 . .
C41 C42 H42 120.0 . .
C43 C42 H42 120.0 . .
C44 C43 C42 120.0 . .
C44 C43 H43 120.0 . .
C42 C43 H43 120.0 . .
O7 C44 C43 115.5(4) . .
O7 C44 C39 124.5(4) . .
C43 C44 C39 120.0 . .
O7 C45 H45A 109.5 . .
O7 C45 H45B 109.5 . .
H45A C45 H45B 109.5 . .
O7 C45 H45C 109.5 . .
H45A C45 H45C 109.5 . .
H45B C45 H45C 109.5 . .
C50 C46 C49 141(4) 2_656 2_656
C50 C46 C47 30(3) 2_656 .
C49 C46 C47 171.0(13) 2_656 .
C50 C46 C51 98(3) 2_656 .
C49 C46 C51 53.8(13) 2_656 .
C47 C46 C51 120.0 . .
C50 C46 C51 34(2) 2_656 2_656
C49 C46 C51 119.7(14) 2_656 2_656
C47 C46 C51 53.1(7) . 2_656
C51 C46 C51 67.1(7) . 2_656
C50 C47 C51 66.8(9) 2_656 2_656
C50 C47 C48 113.4(7) 2_656 .
C51 C47 C48 46.6(7) 2_656 .
C50 C47 C46 9.0(7) 2_656 .
C51 C47 C46 73.7(7) 2_656 .
C48 C47 C46 120.0 . .
C50 C47 C52 164.4(12) 2_656 2_656
C51 C47 C52 99.8(10) 2_656 2_656
C48 C47 C52 53.8(8) . 2_656
C46 C47 C52 173.2(8) . 2_656
C50 C47 O8 118.6(12) 2_656 2_656
C51 C47 O8 51.9(7) 2_656 2_656
C48 C47 O8 6.2(8) . 2_656
C46 C47 O8 125.6(9) . 2_656
C52 C47 O8 48.1(7) 2_656 2_656
O8 C48 C51 136(4) 2_656 2_656
O8 C48 C47 152(4) 2_656 .
C51 C48 C47 66.6(8) 2_656 .
O8 C48 C49 86(4) 2_656 .
C51 C48 C49 53.8(8) 2_656 .
C47 C48 C49 120.0 . .
O8 C48 C52 78(3) 2_656 2_656
C51 C48 C52 140.4(15) 2_656 2_656
C47 C48 C52 75.1(9) . 2_656
C49 C48 C52 164.6(9) . 2_656
C46 C49 C51 76.1(11) 2_656 2_656
C46 C49 C50 9.0(7) 2_656 .
C51 C49 C50 70.3(10) 2_656 .
C46 C49 C48 126.2(8) 2_656 .
C51 C49 C48 50.1(10) 2_656 .
C50 C49 C48 120.0 . .
C46 C49 O8 141.2(12) 2_656 2_656
C51 C49 O8 65.5(12) 2_656 2_656
C50 C49 O8 135.8(9) . 2_656
C48 C49 O8 16.2(8) . 2_656
C46 C50 C47 141(4) 2_656 2_656
C46 C50 C49 30(3) 2_656 .
C47 C50 C49 171.0(15) 2_656 .
C46 C50 C51 138(3) 2_656 .
C47 C50 C51 66.6(15) 2_656 .
C49 C50 C51 120.0 . .
C46 C50 C51 69(3) 2_656 2_656
C47 C50 C51 137.8(16) 2_656 2_656
C49 C50 C51 47.4(5) . 2_656
C51 C50 C51 72.8(5) . 2_656
C48 C51 C49 76.1(11) 2_656 2_656
C48 C51 C47 66.8(11) 2_656 2_656
C49 C51 C47 142.2(16) 2_656 2_656
C48 C51 C50 113.4(18) 2_656 .
C49 C51 C50 168.2(14) 2_656 .
C47 C51 C50 46.6(13) 2_656 .
C48 C51 C46 126.2(19) 2_656 .
C49 C51 C46 50.1(14) 2_656 .
C47 C51 C46 165.5(12) 2_656 .
C50 C51 C46 120.0 . .
C48 C51 O8 11.3(10) 2_656 .
C49 C51 O8 66.3(10) 2_656 .
C47 C51 O8 77.4(9) 2_656 .
C50 C51 O8 123.8(11) . .
C46 C51 O8 116.1(11) . .
C48 C51 C50 137.8(18) 2_656 2_656
C49 C51 C50 62.3(11) 2_656 2_656
C47 C51 C50 151.9(14) 2_656 2_656
C50 C51 C50 107.2(6) . 2_656
C46 C51 C50 13.6(6) . 2_656
O8 C51 C50 128.6(11) . 2_656
C48 C51 C46 120(2) 2_656 2_656
C49 C51 C46 160.1(19) 2_656 2_656
C47 C51 C46 53.2(12) 2_656 2_656
C50 C51 C46 8.1(6) . 2_656
C46 C51 C46 112.9(6) . 2_656
O8 C51 C46 130.5(14) . 2_656
C50 C51 C46 99.8(10) 2_656 2_656
C48 C51 C51 165.2(18) 2_656 2_656
C49 C51 C51 113.3(15) 2_656 2_656
C47 C51 C51 101.8(11) 2_656 2_656
C50 C51 C51 56.0(5) . 2_656
C46 C51 C51 64.2(5) . 2_656
O8 C51 C51 174.2(11) . 2_656
C50 C51 C51 51.2(6) 2_656 2_656
C46 C51 C51 48.7(5) 2_656 2_656
O8 C52 C48 16.0(9) . 2_656
O8 C52 C47 66.9(9) . 2_656
C48 C52 C47 51.1(6) 2_656 2_656
O5 Fe1 O5 77.00(14) . 2_675
O5 Fe1 O3 168.88(13) . .
O5 Fe1 O3 92.07(13) 2_675 .
O5 Fe1 O1 93.73(14) . .
O5 Fe1 O1 98.40(13) 2_675 .
O3 Fe1 O1 85.74(14) . .
O5 Fe1 O2 95.50(13) . .
O5 Fe1 O2 171.48(13) 2_675 .
O3 Fe1 O2 95.54(13) . .
O1 Fe1 O2 86.00(13) . .
O5 Fe1 O4 95.01(13) . .
O5 Fe1 O4 93.01(14) 2_675 .
O3 Fe1 O4 87.53(13) . .
O1 Fe1 O4 166.94(13) . .
O2 Fe1 O4 83.53(14) . .
C7 O1 Fe1 128.9(3) . .
C9 O2 Fe1 129.5(3) . .
C22 O3 Fe1 128.8(3) . .
C24 O4 Fe1 127.3(3) . .
C31 O5 Fe1 124.4(3) . .
C31 O5 Fe1 123.8(3) . 2_675
Fe1 O5 Fe1 103.00(14) . 2_675
C37 O6 C38 117.6(4) . .
C48 O8 C51 33(3) 2_656 .
C48 O8 C52 86(3) 2_656 .
C51 O8 C52 115.6(13) . .
C48 O8 C49 78(3) 2_656 2_656
C51 O8 C49 48.2(10) . 2_656
C52 O8 C49 163.2(15) . 2_656
C48 O8 C47 22(2) 2_656 2_656
C51 O8 C47 50.7(9) . 2_656
C52 O8 C47 65.0(9) . 2_656
C49 O8 C47 98.3(12) 2_656 2_656

loop_
_geom_bond_atom_site_label_1
_geom_bond_atom_site_label_2
_geom_bond_distance
_geom_bond_site_symmetry_2
C1 F1 1.350(6) .
C1 C2 1.368(8) .
C1 C6 1.383(7) .
C2 F2 1.342(6) .
C2 C3 1.381(8) .
C3 F3 1.337(6) .
C3 C4 1.368(8) .
C4 F4 1.337(6) .
C4 C5 1.384(8) .
C5 F5 1.337(6) .
C5 C6 1.382(7) .
C6 C7 1.508(7) .
C7 O1 1.266(6) .
C7 C8 1.396(7) .
C8 C9 1.390(7) .
C8 H8 0.9500 .
C9 O2 1.276(6) .
C9 C10 1.489(6) .
C10 C11 1.385(7) .
C10 C15 1.396(7) .
C11 F6 1.346(6) .
C11 C12 1.384(7) .
C12 F7 1.347(6) .
C12 C13 1.376(8) .
C13 F8 1.345(5) .
C13 C14 1.367(8) .
C14 F9 1.335(6) .
C14 C15 1.381(7) .
C15 F10 1.342(6) .
C16 F11 1.339(6) .
C16 C17 1.378(7) .
C16 C21 1.383(7) .
C17 F12 1.347(6) .
C17 C18 1.381(8) .
C18 F13 1.339(6) .
C18 C19 1.366(8) .
C19 F14 1.337(6) .
C19 C20 1.375(7) .
C20 F15 1.345(6) .
C20 C21 1.395(7) .
C21 C22 1.504(6) .
C22 O3 1.275(6) .
C22 C23 1.381(7) .
C23 C24 1.396(7) .
C23 H23 0.9500 .
C24 O4 1.264(6) .
C24 C25 1.508(7) .
C25 C30 1.387(7) .
C25 C26 1.392(7) .
C26 F16 1.333(6) .
C26 C27 1.378(8) .
C27 F17 1.348(6) .
C27 C28 1.369(8) .
C28 F18 1.353(6) .
C28 C29 1.372(8) .
C29 F19 1.338(6) .
C29 C30 1.366(8) .
C30 F20 1.347(6) .
C31 O5 1.428(6) .
C31 H31A 0.9800 .
C31 H31B 0.9800 .
C31 H31C 0.9800 .
C32 C33 1.366(8) .
C32 C37 1.392(8) .
C32 H32 0.9500 .
C33 C34 1.385(9) .
C33 H33 0.9500 .
C34 C35 1.376(9) .
C34 H34 0.9500 .
C35 C36 1.397(8) .
C35 H35 0.9500 .
C36 C37 1.382(8) .
C36 H36 0.9500 .
C37 O6 1.383(6) .
C38 O6 1.441(6) .
C38 H38A 0.9800 .
C38 H38B 0.9800 .
C38 H38C 0.9800 .
O7 C44 1.334(5) .
O7 C45 1.452(8) .
C39 C40 1.3900 .
C39 C44 1.3900 .
C39 H39 0.9500 .
C40 C41 1.3900 .
C40 H40 0.9500 .
C41 C42 1.3900 .
C41 H41 0.9500 .
C42 C43 1.3900 .
C42 H42 0.9500 .
C43 C44 1.3900 .
C43 H43 0.9500 .
C45 H45A 0.9800 .
C45 H45B 0.9800 .
C45 H45C 0.9800 .
C46 C50 0.350(19) 2_656
C46 C49 1.10(2) 2_656
C46 C47 1.3900 .
C46 C51 1.3900 .
C46 C51 1.665(13) 2_656
C47 C50 1.10(2) 2_656
C47 C51 1.388(18) 2_656
C47 C48 1.3900 .
C47 C52 1.725(18) 2_656
C47 O8 1.75(2) 2_656
C48 O8 0.40(2) 2_656
C48 C51 1.099(19) 2_656
C48 C49 1.3900 .
C48 C52 1.440(19) 2_656
C49 C51 1.156(14) 2_656
C49 C50 1.3900 .
C49 O8 1.42(3) 2_656
C50 C51 1.3900 .
C50 C51 1.478(19) 2_656
C51 O8 1.412(15) .
C51 C51 1.703(18) 2_656
C52 O8 1.415(19) .
Fe1 O5 1.951(3) .
Fe1 O5 1.978(3) 2_675
Fe1 O3 1.995(3) .
Fe1 O1 2.007(3) .
Fe1 O2 2.011(3) .
Fe1 O4 2.020(3) .

loop_
_geom_torsion_atom_site_label_1
_geom_torsion_atom_site_label_2
_geom_torsion_atom_site_label_3
_geom_torsion_atom_site_label_4
_geom_torsion
_geom_torsion_site_symmetry_1
_geom_torsion_site_symmetry_4
F1 C1 C2 F2 -2.5(9) . .
C6 C1 C2 F2 -178.9(5) . .
F1 C1 C2 C3 179.0(5) . .
C6 C1 C2 C3 2.6(9) . .
F2 C2 C3 F3 0.8(9) . .
C1 C2 C3 F3 179.4(6) . .
F2 C2 C3 C4 178.9(6) . .
C1 C2 C3 C4 -2.6(9) . .
F3 C3 C4 F4 -1.4(9) . .
C2 C3 C4 F4 -179.5(5) . .
F3 C3 C4 C5 179.3(5) . .
C2 C3 C4 C5 1.3(9) . .
F4 C4 C5 F5 -0.2(8) . .
C3 C4 C5 F5 179.1(5) . .
F4 C4 C5 C6 -179.1(5) . .
C3 C4 C5 C6 0.2(8) . .
F5 C5 C6 C1 -179.1(5) . .
C4 C5 C6 C1 -0.3(8) . .
F5 C5 C6 C7 -0.4(8) . .
C4 C5 C6 C7 178.4(5) . .
F1 C1 C6 C5 -177.5(5) . .
C2 C1 C6 C5 -1.1(8) . .
F1 C1 C6 C7 3.8(8) . .
C2 C1 C6 C7 -179.9(5) . .
C5 C6 C7 O1 -128.2(5) . .
C1 C6 C7 O1 50.4(7) . .
C5 C6 C7 C8 54.6(7) . .
C1 C6 C7 C8 -126.8(5) . .
O1 C7 C8 C9 -3.8(8) . .
C6 C7 C8 C9 173.1(5) . .
C7 C8 C9 O2 7.9(8) . .
C7 C8 C9 C10 -171.3(5) . .
O2 C9 C10 C11 44.5(6) . .
C8 C9 C10 C11 -136.2(5) . .
O2 C9 C10 C15 -130.2(5) . .
C8 C9 C10 C15 49.1(7) . .
C15 C10 C11 F6 -177.4(4) . .
C9 C10 C11 F6 7.6(7) . .
C15 C10 C11 C12 1.2(7) . .
C9 C10 C11 C12 -173.8(5) . .
F6 C11 C12 F7 -0.5(7) . .
C10 C11 C12 F7 -179.1(5) . .
F6 C11 C12 C13 179.1(4) . .
C10 C11 C12 C13 0.5(8) . .
F7 C12 C13 F8 -0.1(7) . .
C11 C12 C13 F8 -179.7(5) . .
F7 C12 C13 C14 178.0(5) . .
C11 C12 C13 C14 -1.6(8) . .
F8 C13 C14 F9 -2.6(8) . .
C12 C13 C14 F9 179.3(5) . .
F8 C13 C14 C15 179.1(4) . .
C12 C13 C14 C15 0.9(8) . .
F9 C14 C15 F10 -1.6(7) . .
C13 C14 C15 F10 176.8(5) . .
F9 C14 C15 C10 -177.5(4) . .
C13 C14 C15 C10 0.8(8) . .
C11 C10 C15 F10 -177.7(4) . .
C9 C10 C15 F10 -2.7(7) . .
C11 C10 C15 C14 -1.8(7) . .
C9 C10 C15 C14 173.1(5) . .
F11 C16 C17 F12 0.0(7) . .
C21 C16 C17 F12 -179.2(5) . .
F11 C16 C17 C18 -179.8(5) . .
C21 C16 C17 C18 1.0(8) . .
F12 C17 C18 F13 -1.2(8) . .
C16 C17 C18 F13 178.7(4) . .
F12 C17 C18 C19 179.9(5) . .
C16 C17 C18 C19 -0.2(8) . .
F13 C18 C19 F14 -0.7(7) . .
C17 C18 C19 F14 178.2(5) . .
F13 C18 C19 C20 -179.8(4) . .
C17 C18 C19 C20 -0.9(8) . .
F14 C19 C20 F15 -0.9(7) . .
C18 C19 C20 F15 178.1(4) . .
F14 C19 C20 C21 -177.7(4) . .
C18 C19 C20 C21 1.4(8) . .
F11 C16 C21 C20 -179.8(4) . .
C17 C16 C21 C20 -0.6(7) . .
F11 C16 C21 C22 1.9(7) . .
C17 C16 C21 C22 -178.9(5) . .
F15 C20 C21 C16 -177.3(4) . .
C19 C20 C21 C16 -0.6(7) . .
F15 C20 C21 C22 1.0(7) . .
C19 C20 C21 C22 177.7(4) . .
C16 C21 C22 O3 39.4(6) . .
C20 C21 C22 O3 -138.9(5) . .
C16 C21 C22 C23 -138.3(5) . .
C20 C21 C22 C23 43.4(7) . .
O3 C22 C23 C24 -1.6(8) . .
C21 C22 C23 C24 175.7(4) . .
C22 C23 C24 O4 2.7(8) . .
C22 C23 C24 C25 -174.6(5) . .
O4 C24 C25 C30 124.4(5) . .
C23 C24 C25 C30 -58.0(6) . .
O4 C24 C25 C26 -59.6(6) . .
C23 C24 C25 C26 118.1(5) . .
C30 C25 C26 F16 177.7(4) . .
C24 C25 C26 F16 1.4(7) . .
C30 C25 C26 C27 0.1(7) . .
C24 C25 C26 C27 -176.2(5) . .
F16 C26 C27 F17 0.9(8) . .
C25 C26 C27 F17 178.5(5) . .
F16 C26 C27 C28 -177.5(5) . .
C25 C26 C27 C28 0.1(8) . .
F17 C27 C28 F18 0.4(8) . .
C26 C27 C28 F18 178.9(5) . .
F17 C27 C28 C29 -179.2(5) . .
C26 C27 C28 C29 -0.7(8) . .
F18 C28 C29 F19 1.4(8) . .
C27 C28 C29 F19 -179.0(5) . .
F18 C28 C29 C30 -178.4(5) . .
C27 C28 C29 C30 1.2(8) . .
F19 C29 C30 F20 -0.2(7) . .
C28 C29 C30 F20 179.6(5) . .
F19 C29 C30 C25 179.2(4) . .
C28 C29 C30 C25 -1.0(8) . .
C26 C25 C30 F20 179.7(4) . .
C24 C25 C30 F20 -4.1(7) . .
C26 C25 C30 C29 0.4(7) . .
C24 C25 C30 C29 176.6(5) . .
C37 C32 C33 C34 0.2(8) . .
C32 C33 C34 C35 -1.2(8) . .
C33 C34 C35 C36 1.1(9) . .
C34 C35 C36 C37 -0.1(8) . .
C35 C36 C37 O6 -179.9(5) . .
C35 C36 C37 C32 -1.0(8) . .
C33 C32 C37 C36 0.9(8) . .
C33 C32 C37 O6 180.0(4) . .
C44 C39 C40 C41 0.0 . .
C39 C40 C41 C42 0.0 . .
C40 C41 C42 C43 0.0 . .
C41 C42 C43 C44 0.0 . .
C45 O7 C44 C43 -170.9(4) . .
C45 O7 C44 C39 7.1(7) . .
C42 C43 C44 O7 178.1(4) . .
C42 C43 C44 C39 0.0 . .
C40 C39 C44 O7 -177.9(5) . .
C40 C39 C44 C43 0.0 . .
C51 C46 C47 C50 45(5) . 2_656
C51 C46 C47 C50 39(5) 2_656 2_656
C50 C46 C47 C51 -39(5) 2_656 2_656
C51 C46 C47 C51 5.2(6) . 2_656
C50 C46 C47 C48 -45(5) 2_656 .
C51 C46 C47 C48 0.0 . .
C51 C46 C47 C48 -5.2(6) 2_656 .
C50 C46 C47 O8 -41(5) 2_656 2_656
C51 C46 C47 O8 3.2(10) . 2_656
C51 C46 C47 O8 -2.0(7) 2_656 2_656
C50 C47 C48 O8 148(8) 2_656 2_656
C51 C47 C48 O8 148(8) 2_656 2_656
C46 C47 C48 O8 155(8) . 2_656
C52 C47 C48 O8 -22(7) 2_656 2_656
C50 C47 C48 C51 0.0(8) 2_656 2_656
C46 C47 C48 C51 6.9(8) . 2_656
C52 C47 C48 C51 -169.8(14) 2_656 2_656
O8 C47 C48 C51 -148(8) 2_656 2_656
C50 C47 C48 C49 -6.9(9) 2_656 .
C51 C47 C48 C49 -6.9(8) 2_656 .
C46 C47 C48 C49 0.0 . .
C52 C47 C48 C49 -176.7(9) 2_656 .
O8 C47 C48 C49 -155(8) 2_656 .
C50 C47 C48 C52 169.8(13) 2_656 2_656
C51 C47 C48 C52 169.8(14) 2_656 2_656
C46 C47 C48 C52 176.7(9) . 2_656
O8 C47 C48 C52 22(7) 2_656 2_656
O8 C48 C49 C46 -161(4) 2_656 2_656
C51 C48 C49 C46 0.0(7) 2_656 2_656
C47 C48 C49 C46 7.9(9) . 2_656
C52 C48 C49 C46 -160(3) 2_656 2_656
O8 C48 C49 C51 -161(4) 2_656 2_656
C47 C48 C49 C51 7.9(9) . 2_656
C52 C48 C49 C51 -160(4) 2_656 2_656
O8 C48 C49 C50 -168(4) 2_656 .
C51 C48 C49 C50 -7.9(9) 2_656 .
C47 C48 C49 C50 0.0 . .
C52 C48 C49 C50 -168(3) 2_656 .
C51 C48 C49 O8 161(4) 2_656 2_656
C47 C48 C49 O8 168(4) . 2_656
C52 C48 C49 O8 1(3) 2_656 2_656
C51 C49 C50 C46 129(5) 2_656 2_656
C48 C49 C50 C46 135(5) . 2_656
O8 C49 C50 C46 131(5) 2_656 2_656
C46 C49 C50 C51 -135(5) 2_656 .
C51 C49 C50 C51 -6.4(7) 2_656 .
C48 C49 C50 C51 0.0 . .
O8 C49 C50 C51 -4.6(14) 2_656 .
C46 C49 C50 C51 -129(5) 2_656 2_656
C48 C49 C50 C51 6.4(7) . 2_656
O8 C49 C50 C51 1.8(11) 2_656 2_656
C46 C50 C51 C48 142(5) 2_656 2_656
C47 C50 C51 C48 0.0(8) 2_656 2_656
C49 C50 C51 C48 173.1(19) . 2_656
C51 C50 C51 C48 168(2) 2_656 2_656
C46 C50 C51 C49 0(5) 2_656 2_656
C47 C50 C51 C49 -142(7) 2_656 2_656
C49 C50 C51 C49 31(6) . 2_656
C51 C50 C51 C49 26(6) 2_656 2_656
C46 C50 C51 C47 142(5) 2_656 2_656
C49 C50 C51 C47 173.1(16) . 2_656
C51 C50 C51 C47 168.2(18) 2_656 2_656
C46 C50 C51 C46 -31(4) 2_656 .
C47 C50 C51 C46 -173.1(16) 2_656 .
C49 C50 C51 C46 0.0 . .
C51 C50 C51 C46 -4.9(6) 2_656 .
C46 C50 C51 O8 147(4) 2_656 .
C47 C50 C51 O8 4.9(11) 2_656 .
C49 C50 C51 O8 178.0(13) . .
C51 C50 C51 O8 173.0(13) 2_656 .
C46 C50 C51 C50 -26(3) 2_656 2_656
C47 C50 C51 C50 -168.2(19) 2_656 2_656
C49 C50 C51 C50 4.9(6) . 2_656
C51 C50 C51 C50 0.0(5) 2_656 2_656
C47 C50 C51 C46 -142(5) 2_656 2_656
C49 C50 C51 C46 31(4) . 2_656
C51 C50 C51 C46 26(3) 2_656 2_656
C46 C50 C51 C51 -26(3) 2_656 2_656
C47 C50 C51 C51 -168.2(18) 2_656 2_656
C49 C50 C51 C51 4.9(6) . 2_656
C50 C46 C51 C48 -152(4) 2_656 2_656
C49 C46 C51 C48 0.0(9) 2_656 2_656
C47 C46 C51 C48 -172(2) . 2_656
C51 C46 C51 C48 -168(2) 2_656 2_656
C50 C46 C51 C49 -152(4) 2_656 2_656
C47 C46 C51 C49 -172.1(17) . 2_656
C51 C46 C51 C49 -167.6(18) 2_656 2_656
C50 C46 C51 C47 0(5) 2_656 2_656
C49 C46 C51 C47 152(6) 2_656 2_656
C47 C46 C51 C47 -20(5) . 2_656
C51 C46 C51 C47 -16(5) 2_656 2_656
C50 C46 C51 C50 20(3) 2_656 .
C49 C46 C51 C50 172.1(17) 2_656 .
C47 C46 C51 C50 0.0 . .
C51 C46 C51 C50 4.5(5) 2_656 .
C50 C46 C51 O8 -158(3) 2_656 .
C49 C46 C51 O8 -6.0(10) 2_656 .
C47 C46 C51 O8 -178.1(12) . .
C51 C46 C51 O8 -173.6(12) 2_656 .
C49 C46 C51 C50 152(4) 2_656 2_656
C47 C46 C51 C50 -20(3) . 2_656
C51 C46 C51 C50 -16(2) 2_656 2_656
C50 C46 C51 C46 16(2) 2_656 2_656
C49 C46 C51 C46 168(2) 2_656 2_656
C47 C46 C51 C46 -4.5(5) . 2_656
C51 C46 C51 C46 0.0(4) 2_656 2_656
C50 C46 C51 C51 16(2) 2_656 2_656
C49 C46 C51 C51 167.6(18) 2_656 2_656
C47 C46 C51 C51 -4.5(5) . 2_656
C8 C7 O1 Fe1 -10.5(7) . .
C6 C7 O1 Fe1 172.5(3) . .
C8 C9 O2 Fe1 2.6(7) . .
C10 C9 O2 Fe1 -178.2(3) . .
C23 C22 O3 Fe1 7.3(7) . .
C21 C22 O3 Fe1 -170.2(3) . .
C23 C24 O4 Fe1 -9.1(7) . .
C25 C24 O4 Fe1 168.3(3) . .
C36 C37 O6 C38 -5.7(7) . .
C32 C37 O6 C38 175.4(4) . .
C49 C51 O8 C48 150(6) 2_656 2_656
C47 C51 O8 C48 -20(4) 2_656 2_656
C50 C51 O8 C48 -23(5) . 2_656
C46 C51 O8 C48 155(5) . 2_656
C50 C51 O8 C48 148(6) 2_656 2_656
C46 C51 O8 C48 -18(4) 2_656 2_656
C48 C51 O8 C52 26(5) 2_656 .
C49 C51 O8 C52 175.0(14) 2_656 .
C47 C51 O8 C52 5.6(17) 2_656 .
C50 C51 O8 C52 2.0(18) . .
C46 C51 O8 C52 -180.0(8) . .
C50 C51 O8 C52 173.5(12) 2_656 .
C46 C51 O8 C52 8(2) 2_656 .
C48 C51 O8 C49 -150(6) 2_656 2_656
C47 C51 O8 C49 -169.4(19) 2_656 2_656
C50 C51 O8 C49 -173.0(16) . 2_656
C46 C51 O8 C49 5.0(9) . 2_656
C50 C51 O8 C49 -1.6(6) 2_656 2_656
C46 C51 O8 C49 -167(2) 2_656 2_656
C48 C51 O8 C47 20(4) 2_656 2_656
C49 C51 O8 C47 169.4(19) 2_656 2_656
C50 C51 O8 C47 -3.6(8) . 2_656
C46 C51 O8 C47 174.4(14) . 2_656
C50 C51 O8 C47 168(2) 2_656 2_656
C46 C51 O8 C47 2.2(8) 2_656 2_656
C47 C52 O8 C48 9(2) 2_656 2_656
C48 C52 O8 C51 -14(3) 2_656 .
C47 C52 O8 C51 -4.8(14) 2_656 .
C48 C52 O8 C49 -1(3) 2_656 2_656
C47 C52 O8 C49 8(4) 2_656 2_656
C48 C52 O8 C47 -9(2) 2_656 2_656
